data_7159770
loop_
_publ_author_name
'Jamis-Oliva, Omar'
'L\'opez, Roger'
'Gald\'amez, Antonio'
'Gallardo-Fuentes, Sebasti\'an'
'Vilches-Herrera, Marcelo'

_publ_section_title
;
 Non-covalent interactions in the diastereoselective synthesis of
 cis-2,3-dihydrobenzofurans: experimental and computational studies
;
_journal_issue 7
_journal_name_full 'Organic &amp; Biomolecular Chemistry'
_journal_page_first 1441
_journal_page_last 1446
_journal_paper_doi 10.1039/D3OB02070C
_journal_volume 22
_journal_year 2024
_chemical_formula_moiety 'C15 H15 Br O4'
_chemical_formula_sum 'C15 H15 Br O4'
_chemical_formula_weight 339.18
_space_group_crystal_system monoclinic
_space_group_IT_number 14
_space_group_name_Hall '-P 2yn'
_space_group_name_H-M_alt 'P 1 21/n 1'
_atom_sites_solution_hydrogens mixed
_atom_sites_solution_primary direct
_audit_creation_date 2023-08-10
_audit_creation_method
;
Olex2 1.5
(compiled 2023.03.06 svn.rbb2c1857 for OlexSys, GUI svn.r6748)
;
_audit_update_record
;
2023-10-11 deposited with the CCDC.	2024-01-09 downloaded from the CCDC.
;
_cell_angle_alpha 90
_cell_angle_beta 93.990(2)
_cell_angle_gamma 90
_cell_formula_units_Z 4
_cell_length_a 5.7333(3)
_cell_length_b 15.4063(8)
_cell_length_c 16.4742(9)
_cell_measurement_reflns_used 6626
_cell_measurement_temperature 296.15
_cell_measurement_theta_max 24.628
_cell_measurement_theta_min 2.644
_cell_volume 1451.62(13)
_computing_cell_refinement 'SAINT V8.40B (?, 2016)'
_computing_data_reduction 'SAINT V8.40B (?, 2016)'
_computing_molecular_graphics 'Olex2 1.5 (Dolomanov et al., 2009)'
_computing_publication_material 'Olex2 1.5 (Dolomanov et al., 2009)'
_computing_structure_refinement 'SHELXL 2018/3 (Sheldrick, 2015)'
_computing_structure_solution 'SHELXS  (Sheldrick, 2008)'
_diffrn_ambient_temperature 296.15
_diffrn_measured_fraction_theta_full 1.000
_diffrn_measured_fraction_theta_max 0.798
_diffrn_measurement_device_type 'Bruker SMART CCD'
_diffrn_measurement_method '\f scans and \w scans'
_diffrn_radiation_monochromator Parallel,graphite
_diffrn_radiation_source 'fine-focus sealed tube'
_diffrn_radiation_type MoK\a
_diffrn_radiation_wavelength 0.71073
_diffrn_reflns_av_R_equivalents 0.0597
_diffrn_reflns_av_unetI/netI 0.1063
_diffrn_reflns_Laue_measured_fraction_full 1.000
_diffrn_reflns_Laue_measured_fraction_max 0.798
_diffrn_reflns_limit_h_max 9
_diffrn_reflns_limit_h_min -9
_diffrn_reflns_limit_k_max 22
_diffrn_reflns_limit_k_min -26
_diffrn_reflns_limit_l_max 22
_diffrn_reflns_limit_l_min -23
_diffrn_reflns_number 36318
_diffrn_reflns_point_group_measured_fraction_full 1.000
_diffrn_reflns_point_group_measured_fraction_max 0.798
_diffrn_reflns_theta_full 25.242
_diffrn_reflns_theta_max 38.028
_diffrn_reflns_theta_min 1.812
_diffrn_source_current 30.0
_diffrn_source_power 1.5
_diffrn_source_voltage 50.0
_exptl_absorpt_coefficient_mu 2.841
_exptl_absorpt_correction_T_max 0.4990
_exptl_absorpt_correction_T_min 0.2969
_exptl_absorpt_correction_type multi-scan
_exptl_absorpt_process_details
;
SADABS-2016/2 (Bruker,2016/2) was used for absorption correction.
wR2(int) was 0.1142 before and 0.0443 after correction.
The Ratio of minimum to maximum transmission is 0.5950.
The \l/2 correction factor is Not present.
;
_exptl_crystal_colour white
_exptl_crystal_density_diffrn 1.552
_exptl_crystal_description Polyhedron
_exptl_crystal_F_000 688
_exptl_crystal_size_max 0.329
_exptl_crystal_size_mid 0.115
_exptl_crystal_size_min 0.049
_refine_diff_density_max 0.619
_refine_diff_density_min -0.595
_refine_diff_density_rms 0.063
_refine_ls_extinction_method none
_refine_ls_goodness_of_fit_ref 1.005
_refine_ls_hydrogen_treatment mixed
_refine_ls_matrix_type full
_refine_ls_number_parameters 191
_refine_ls_number_reflns 6307
_refine_ls_number_restraints 0
_refine_ls_restrained_S_all 1.005
_refine_ls_R_factor_all 0.2107
_refine_ls_R_factor_gt 0.0688
_refine_ls_shift/su_max 0.000
_refine_ls_shift/su_mean 0.000
_refine_ls_structure_factor_coef Fsqd
_refine_ls_weighting_details 'w=1/[\s^2^(Fo^2^)+(0.0530P)^2^+1.0254P] where P=(Fo^2^+2Fc^2^)/3'
_refine_ls_weighting_scheme calc
_refine_ls_wR_factor_gt 0.1209
_refine_ls_wR_factor_ref 0.1577
_reflns_Friedel_coverage 0.000
_reflns_number_gt 2606
_reflns_number_total 6307
_reflns_threshold_expression 'I > 2\s(I)'
_cod_data_source_file d3ob02070c2.cif
_cod_data_source_block scd23_133_0m
_cod_depositor_comments 'Adding full bibliography for 7159770.cif.'
_cod_database_code 7159770
_shelx_shelxl_version_number 2018/3
_shelx_space_group_comment
;
The symmetry employed for this shelxl refinement is uniquely defined
by the following loop, which should always be used as a source of
symmetry information in preference to the above space-group names.
They are only intended as comments.
;
_shelx_estimated_absorpt_t_max 0.873
_shelx_estimated_absorpt_t_min 0.455
_olex2_refinement_description
;
1. Fixed Uiso
 At 1.2 times of:
  All C(H) groups, All C(H,H) groups
 At 1.5 times of:
  All C(H,H,H) groups
2.a Secondary CH2 refined with riding coordinates:
 C13(H13A,H13B)
2.b Aromatic/amide H refined with riding coordinates:
 C2(H2), C3(H3), C6(H6), C9(H9), C10(H10)
2.c Idealised Me refined as rotating group:
 C12(H12A,H12B,H12C), C15(H15A,H15B,H15C)
;
_olex2_submission_special_instructions 'No special instructions were received'

loop_
_space_group_symop_operation_xyz
'x, y, z'
'-x+1/2, y+1/2, -z+1/2'
'-x, -y, -z'
'x-1/2, -y-1/2, z-1/2'

loop_
_atom_site_label
_atom_site_type_symbol
_atom_site_fract_x
_atom_site_fract_y
_atom_site_fract_z
_atom_site_U_iso_or_equiv
_atom_site_adp_type
_atom_site_occupancy
_atom_site_site_symmetry_order
_atom_site_calc_flag
_atom_site_refinement_flags_posn
_atom_site_refinement_flags_adp
_atom_site_refinement_flags_occupancy
_atom_site_disorder_assembly
_atom_site_disorder_group
Br1 Br 0.72326(8) 0.15283(3) 0.00780(2) 0.07829(19) Uani 1 1 d . . . . .
O1 O 0.2733(3) 0.04732(12) -0.31438(11) 0.0420(4) Uani 1 1 d . . . . .
O2 O 0.1892(3) 0.12596(17) -0.61239(13) 0.0590(6) Uani 1 1 d . . . . .
O3 O -0.1546(3) 0.14804(14) -0.56093(13) 0.0538(5) Uani 1 1 d . . . . .
O4 O 0.9940(4) 0.24588(16) -0.29396(15) 0.0641(6) Uani 1 1 d . . . . .
C1 C 0.5764(5) 0.11757(19) -0.09354(17) 0.0460(7) Uani 1 1 d . . . . .
C2 C 0.3627(6) 0.0761(2) -0.09490(18) 0.0513(7) Uani 1 1 d . . . . .
H2 H 0.292957 0.065482 -0.046573 0.062 Uiso 1 1 calc R U . . .
C3 C 0.2532(5) 0.05051(19) -0.16801(18) 0.0477(7) Uani 1 1 d . . . . .
H3 H 0.109861 0.022056 -0.170030 0.057 Uiso 1 1 calc R U . . .
C4 C 0.3616(4) 0.06820(16) -0.23781(16) 0.0356(6) Uani 1 1 d . . . . .
C5 C 0.5746(4) 0.11037(16) -0.23671(15) 0.0321(5) Uani 1 1 d . . . . .
C6 C 0.6845(5) 0.13609(17) -0.16376(16) 0.0400(6) Uani 1 1 d . . . . .
H6 H 0.827152 0.165026 -0.161849 0.048 Uiso 1 1 calc R U . . .
C7 C 0.6381(4) 0.12273(17) -0.32310(15) 0.0335(5) Uani 1 1 d . . . . .
H7 H 0.795(5) 0.1095(17) -0.3279(15) 0.030(6) Uiso 1 1 d . . . . .
C8 C 0.4634(4) 0.05919(18) -0.36784(16) 0.0374(6) Uani 1 1 d . . . . .
H8 H 0.538(4) 0.0027(19) -0.3707(16) 0.037(7) Uiso 1 1 d . . . . .
C9 C 0.3683(4) 0.08480(17) -0.45006(15) 0.0365(6) Uani 1 1 d . . . . .
H9 H 0.474664 0.090830 -0.489822 0.044 Uiso 1 1 calc R U . . .
C10 C 0.1481(4) 0.09979(19) -0.47204(17) 0.0427(6) Uani 1 1 d . . . . .
H10 H 0.037552 0.094341 -0.433621 0.051 Uiso 1 1 calc R U . . .
C11 C 0.0702(4) 0.12503(19) -0.55583(17) 0.0410(6) Uani 1 1 d . . . . .
C12 C -0.2507(5) 0.1757(2) -0.6401(2) 0.0556(8) Uani 1 1 d . . . . .
H12A H -0.219420 0.132407 -0.679817 0.083 Uiso 1 1 calc R U . . .
H12B H -0.179945 0.229594 -0.654223 0.083 Uiso 1 1 calc R U . . .
H12C H -0.416527 0.183443 -0.638823 0.083 Uiso 1 1 calc R U . . .
C13 C 0.6100(4) 0.21693(17) -0.35010(16) 0.0382(6) Uani 1 1 d . . . . .
H13A H 0.598581 0.219001 -0.409096 0.046 Uiso 1 1 calc R U . . .
H13B H 0.464760 0.239301 -0.331588 0.046 Uiso 1 1 calc R U . . .
C14 C 0.8079(5) 0.27507(19) -0.31856(16) 0.0422(6) Uani 1 1 d . . . . .
C15 C 0.7636(7) 0.3699(2) -0.3212(2) 0.0656(9) Uani 1 1 d . . . . .
H15A H 0.675514 0.384379 -0.371084 0.098 Uiso 1 1 calc R U . . .
H15B H 0.909926 0.400394 -0.318417 0.098 Uiso 1 1 calc R U . . .
H15C H 0.676590 0.386276 -0.275916 0.098 Uiso 1 1 calc R U . . .

loop_
_atom_site_aniso_label
_atom_site_aniso_U_11
_atom_site_aniso_U_22
_atom_site_aniso_U_33
_atom_site_aniso_U_23
_atom_site_aniso_U_13
_atom_site_aniso_U_12
Br1 0.1205(4) 0.0752(3) 0.03683(19) 0.00113(16) -0.01135(18) -0.0187(2)
O1 0.0371(10) 0.0451(11) 0.0436(10) 0.0002(8) 0.0002(8) -0.0087(8)
O2 0.0364(11) 0.0982(18) 0.0424(11) -0.0005(11) 0.0028(9) 0.0038(11)
O3 0.0298(10) 0.0759(15) 0.0556(13) 0.0129(11) 0.0033(9) 0.0054(10)
O4 0.0411(12) 0.0709(15) 0.0779(16) -0.0032(12) -0.0127(11) -0.0118(11)
C1 0.0650(19) 0.0374(15) 0.0348(14) 0.0016(11) -0.0026(12) 0.0042(14)
C2 0.0620(19) 0.0493(18) 0.0438(16) 0.0091(13) 0.0132(14) 0.0019(15)
C3 0.0407(15) 0.0471(17) 0.0563(18) 0.0103(14) 0.0093(13) -0.0026(13)
C4 0.0325(13) 0.0318(13) 0.0424(14) 0.0031(11) 0.0009(10) 0.0038(11)
C5 0.0315(12) 0.0297(12) 0.0348(12) 0.0003(10) 0.0009(10) 0.0066(10)
C6 0.0393(14) 0.0379(15) 0.0422(14) 0.0050(11) -0.0024(11) 0.0005(11)
C7 0.0217(11) 0.0394(14) 0.0394(13) -0.0017(11) 0.0011(9) 0.0038(10)
C8 0.0341(13) 0.0365(15) 0.0414(14) -0.0069(11) 0.0011(11) 0.0052(11)
C9 0.0362(13) 0.0360(14) 0.0374(13) -0.0089(11) 0.0034(10) -0.0014(11)
C10 0.0316(13) 0.0549(18) 0.0421(14) -0.0009(13) 0.0068(11) -0.0010(12)
C11 0.0307(13) 0.0466(16) 0.0456(15) -0.0020(12) 0.0026(11) -0.0046(12)
C12 0.0383(15) 0.064(2) 0.063(2) 0.0172(16) -0.0107(14) -0.0026(14)
C13 0.0363(13) 0.0408(15) 0.0369(13) 0.0038(11) -0.0014(10) -0.0030(11)
C14 0.0407(15) 0.0526(17) 0.0334(13) -0.0021(12) 0.0027(11) -0.0091(13)
C15 0.078(2) 0.049(2) 0.069(2) -0.0023(16) -0.0010(18) -0.0140(17)

loop_
_atom_type_symbol
_atom_type_description
_atom_type_scat_dispersion_real
_atom_type_scat_dispersion_imag
_atom_type_scat_source
C C 0.0033 0.0016 'International Tables Vol C Tables 4.2.6.8 and 6.1.1.4'
H H 0.0000 0.0000 'International Tables Vol C Tables 4.2.6.8 and 6.1.1.4'
Br Br -0.2901 2.4595 'International Tables Vol C Tables 4.2.6.8 and 6.1.1.4'
O O 0.0106 0.0060 'International Tables Vol C Tables 4.2.6.8 and 6.1.1.4'

loop_
_geom_angle_atom_site_label_1
_geom_angle_atom_site_label_2
_geom_angle_atom_site_label_3
_geom_angle
_geom_angle_site_symmetry_1
_geom_angle_site_symmetry_3
_geom_angle_publ_flag
C4 O1 C8 106.49(18) . . ?
C11 O3 C12 116.2(2) . . ?
C2 C1 Br1 119.1(2) . . ?
C6 C1 Br1 118.7(2) . . ?
C6 C1 C2 122.1(3) . . ?
C1 C2 H2 120.1 . . ?
C3 C2 C1 119.8(3) . . ?
C3 C2 H2 120.1 . . ?
C2 C3 H3 121.0 . . ?
C4 C3 C2 118.1(3) . . ?
C4 C3 H3 121.0 . . ?
O1 C4 C3 124.6(2) . . ?
O1 C4 C5 113.2(2) . . ?
C3 C4 C5 122.3(2) . . ?
C4 C5 C7 108.6(2) . . ?
C6 C5 C4 119.8(2) . . ?
C6 C5 C7 131.5(2) . . ?
C1 C6 H6 121.1 . . ?
C5 C6 C1 117.9(3) . . ?
C5 C6 H6 121.1 . . ?
C5 C7 H7 110.6(15) . . ?
C5 C7 C8 100.3(2) . . ?
C5 C7 C13 111.7(2) . . ?
C8 C7 H7 114.7(16) . . ?
C13 C7 H7 105.5(16) . . ?
C13 C7 C8 114.3(2) . . ?
O1 C8 C7 106.1(2) . . ?
O1 C8 H8 105.6(16) . . ?
O1 C8 C9 110.1(2) . . ?
C7 C8 H8 108.3(15) . . ?
C9 C8 C7 116.9(2) . . ?
C9 C8 H8 109.3(16) . . ?
C8 C9 H9 117.0 . . ?
C10 C9 C8 126.0(2) . . ?
C10 C9 H9 117.0 . . ?
C9 C10 H10 119.0 . . ?
C9 C10 C11 121.9(2) . . ?
C11 C10 H10 119.0 . . ?
O2 C11 O3 123.4(3) . . ?
O2 C11 C10 125.6(2) . . ?
O3 C11 C10 111.0(2) . . ?
O3 C12 H12A 109.5 . . ?
O3 C12 H12B 109.5 . . ?
O3 C12 H12C 109.5 . . ?
H12A C12 H12B 109.5 . . ?
H12A C12 H12C 109.5 . . ?
H12B C12 H12C 109.5 . . ?
C7 C13 H13A 108.8 . . ?
C7 C13 H13B 108.8 . . ?
H13A C13 H13B 107.7 . . ?
C14 C13 C7 113.8(2) . . ?
C14 C13 H13A 108.8 . . ?
C14 C13 H13B 108.8 . . ?
O4 C14 C13 121.5(3) . . ?
O4 C14 C15 121.7(3) . . ?
C15 C14 C13 116.8(3) . . ?
C14 C15 H15A 109.5 . . ?
C14 C15 H15B 109.5 . . ?
C14 C15 H15C 109.5 . . ?
H15A C15 H15B 109.5 . . ?
H15A C15 H15C 109.5 . . ?
H15B C15 H15C 109.5 . . ?

loop_
_geom_bond_atom_site_label_1
_geom_bond_atom_site_label_2
_geom_bond_distance
_geom_bond_site_symmetry_2
_geom_bond_publ_flag
Br1 C1 1.896(3) . ?
O1 C4 1.364(3) . ?
O1 C8 1.460(3) . ?
O2 C11 1.193(3) . ?
O3 C11 1.334(3) . ?
O3 C12 1.444(4) . ?
O4 C14 1.202(3) . ?
C1 C2 1.380(4) . ?
C1 C6 1.380(4) . ?
C2 H2 0.9300 . ?
C2 C3 1.377(4) . ?
C3 H3 0.9300 . ?
C3 C4 1.372(4) . ?
C4 C5 1.382(3) . ?
C5 C6 1.376(4) . ?
C5 C7 1.506(3) . ?
C6 H6 0.9300 . ?
C7 H7 0.93(3) . ?
C7 C8 1.550(4) . ?
C7 C13 1.523(4) . ?
C8 H8 0.97(3) . ?
C8 C9 1.478(4) . ?
C9 H9 0.9300 . ?
C9 C10 1.310(4) . ?
C10 H10 0.9300 . ?
C10 C11 1.473(4) . ?
C12 H12A 0.9600 . ?
C12 H12B 0.9600 . ?
C12 H12C 0.9600 . ?
C13 H13A 0.9700 . ?
C13 H13B 0.9700 . ?
C13 C14 1.509(4) . ?
C14 C15 1.483(5) . ?
C15 H15A 0.9600 . ?
C15 H15B 0.9600 . ?
C15 H15C 0.9600 . ?

loop_
_geom_torsion_atom_site_label_1
_geom_torsion_atom_site_label_2
_geom_torsion_atom_site_label_3
_geom_torsion_atom_site_label_4
_geom_torsion
_geom_torsion_site_symmetry_1
_geom_torsion_site_symmetry_2
_geom_torsion_site_symmetry_3
_geom_torsion_site_symmetry_4
_geom_torsion_publ_flag
Br1 C1 C2 C3 179.6(2) . . . . ?
Br1 C1 C6 C5 -179.66(19) . . . . ?
O1 C4 C5 C6 179.5(2) . . . . ?
O1 C4 C5 C7 2.0(3) . . . . ?
O1 C8 C9 C10 3.6(4) . . . . ?
C1 C2 C3 C4 -0.6(4) . . . . ?
C2 C1 C6 C5 -1.2(4) . . . . ?
C2 C3 C4 O1 -179.5(3) . . . . ?
C2 C3 C4 C5 0.0(4) . . . . ?
C3 C4 C5 C6 0.0(4) . . . . ?
C3 C4 C5 C7 -177.6(2) . . . . ?
C4 O1 C8 C7 -22.2(3) . . . . ?
C4 O1 C8 C9 -149.5(2) . . . . ?
C4 C5 C6 C1 0.6(4) . . . . ?
C4 C5 C7 C8 -14.9(3) . . . . ?
C4 C5 C7 C13 106.6(2) . . . . ?
C5 C7 C8 O1 22.1(2) . . . . ?
C5 C7 C8 C9 145.3(2) . . . . ?
C5 C7 C13 C14 78.2(3) . . . . ?
C6 C1 C2 C3 1.2(5) . . . . ?
C6 C5 C7 C8 168.0(3) . . . . ?
C6 C5 C7 C13 -70.6(3) . . . . ?
C7 C5 C6 C1 177.5(3) . . . . ?
C7 C8 C9 C10 -117.5(3) . . . . ?
C7 C13 C14 O4 18.7(4) . . . . ?
C7 C13 C14 C15 -162.7(3) . . . . ?
C8 O1 C4 C3 -167.4(3) . . . . ?
C8 O1 C4 C5 13.1(3) . . . . ?
C8 C7 C13 C14 -168.8(2) . . . . ?
C8 C9 C10 C11 -179.9(3) . . . . ?
C9 C10 C11 O2 7.8(5) . . . . ?
C9 C10 C11 O3 -171.6(3) . . . . ?
C12 O3 C11 O2 -0.5(4) . . . . ?
C12 O3 C11 C10 179.0(3) . . . . ?
C13 C7 C8 O1 -97.4(2) . . . . ?
C13 C7 C8 C9 25.7(3) . . . . ?
